data_4329556
loop_
_publ_author_name
'Kosuke Suzuki'
'Midori Sugawa'
'Yuji Kikukawa'
'Keigo Kamata'
'Kazuya Yamaguchi'
'Noritaka Mizuno'

_publ_contact_author_address
;
Department of Applied Chemistry, School of Engineering
The University of Tokyo
7-3-1 Hongo, Bunkyo-ku, Tokyo 113-8656 (Japan)
;
_publ_contact_author_email tmizuno@mail.ecc.u-tokyo.ac.jp
_publ_contact_author_fax (+)81-3-5841-7220
_publ_contact_author_name 'Noritaka Mizuno'
_publ_contact_author_phone (+)81-3-5841-7272
_publ_section_title
;
 Strategic Design and Refinement of Lewis Acid-Base Catalysis by
 Rare-Earth-Metal-Containing Polyoxometalates
;
_journal_name_full 'Inorganic Chemistry'
_journal_page_first 6953
_journal_page_last 6961
_journal_paper_doi 10.1021/ic3008365
_journal_volume 51
_journal_year 2012
_chemical_formula_sum 'C112 H0 N8 Nd2 O80 Si2 W20'
_chemical_formula_weight 6758.86
_chemical_name_systematic
; 
 ? 
;
_space_group_IT_number 61
_symmetry_cell_setting orthorhombic
_symmetry_space_group_name_Hall '-P 2ac 2ab'
_symmetry_space_group_name_H-M 'P b c a'
_atom_sites_solution_hydrogens none
_atom_sites_solution_primary direct
_atom_sites_solution_secondary difmap
_audit_creation_method SHELXL-97
_cell_angle_alpha 90.00
_cell_angle_beta 90.00
_cell_angle_gamma 90.00
_cell_formula_units_Z 4
_cell_length_a 25.7060(2)
_cell_length_b 24.5296(2)
_cell_length_c 28.4474(2)
_cell_measurement_temperature 153(2)
_cell_volume 17937.7(2)
_computing_cell_refinement HKL2000
_computing_data_collection 'Rigaku CrystalClear'
_computing_data_reduction HKL2000
_computing_structure_refinement 'SHELXL-97 (Sheldrick, 1997)'
_computing_structure_solution 'SHELXS-97 (Sheldrick, 1990)'
_diffrn_ambient_temperature 153(2)
_diffrn_measured_fraction_theta_full 0.996
_diffrn_measured_fraction_theta_max 0.996
_diffrn_radiation_monochromator graphite
_diffrn_radiation_source 'fine-focus sealed tube'
_diffrn_radiation_type MoK\a
_diffrn_radiation_wavelength 0.71069
_diffrn_reflns_av_R_equivalents 0.0000
_diffrn_reflns_av_sigmaI/netI 0.0434
_diffrn_reflns_limit_h_max 35
_diffrn_reflns_limit_h_min 0
_diffrn_reflns_limit_k_max 33
_diffrn_reflns_limit_k_min 0
_diffrn_reflns_limit_l_max 0
_diffrn_reflns_limit_l_min -39
_diffrn_reflns_number 25176
_diffrn_reflns_theta_full 29.62
_diffrn_reflns_theta_max 29.62
_diffrn_reflns_theta_min 1.66
_exptl_absorpt_coefficient_mu 13.426
_exptl_absorpt_correction_T_max 0.4131
_exptl_absorpt_correction_T_min 0.3470
_exptl_absorpt_correction_type none
_exptl_crystal_colour colorless
_exptl_crystal_density_diffrn 2.503
_exptl_crystal_description prism
_exptl_crystal_F_000 11984
_exptl_crystal_size_max 0.10
_exptl_crystal_size_mid 0.10
_exptl_crystal_size_min 0.08
_refine_diff_density_max 3.092
_refine_diff_density_min -2.318
_refine_diff_density_rms 0.295
_refine_ls_extinction_method none
_refine_ls_goodness_of_fit_ref 1.019
_refine_ls_hydrogen_treatment none
_refine_ls_matrix_type full
_refine_ls_number_parameters 778
_refine_ls_number_reflns 25176
_refine_ls_number_restraints 64
_refine_ls_restrained_S_all 1.018
_refine_ls_R_factor_all 0.0797
_refine_ls_R_factor_gt 0.0486
_refine_ls_shift/su_max 0.002
_refine_ls_shift/su_mean 0.000
_refine_ls_structure_factor_coef Fsqd
_refine_ls_weighting_details 'calc w=1/[\s^2^(Fo^2^)+(0.0287P)^2^+437.0314P] where P=(Fo^2^+2Fc^2^)/3'
_refine_ls_weighting_scheme calc
_refine_ls_wR_factor_gt 0.0943
_refine_ls_wR_factor_ref 0.1087
_reflns_number_gt 18435
_reflns_number_total 25176
_reflns_threshold_expression >2sigma(I)
_cod_data_source_file ic3008365_si_001_1.cif
_cod_data_source_block Nd
_cod_database_code 4329556

loop_
_symmetry_equiv_pos_as_xyz
'x, y, z'
'-x+1/2, -y, z+1/2'
'x+1/2, -y+1/2, -z'
'-x, y+1/2, -z+1/2'
'-x, -y, -z'
'x-1/2, y, -z-1/2'
'-x-1/2, y-1/2, z'
'x, -y-1/2, z-1/2'

loop_
_atom_site_label
_atom_site_type_symbol
_atom_site_fract_x
_atom_site_fract_y
_atom_site_fract_z
_atom_site_U_iso_or_equiv
_atom_site_adp_type
_atom_site_occupancy
_atom_site_symmetry_multiplicity
_atom_site_calc_flag
_atom_site_refinement_flags
_atom_site_disorder_assembly
_atom_site_disorder_group
W1 W 0.560426(14) 0.460118(15) 0.165346(13) 0.02414(8) Uani 1 1 d . . .
W2 W 0.560589(15) 0.302369(17) 0.203944(13) 0.02729(8) Uani 1 1 d . . .
W3 W 0.427331(14) 0.341647(15) 0.000244(13) 0.02280(8) Uani 1 1 d . . .
W4 W 0.625514(14) 0.342791(16) 0.109461(13) 0.02392(8) Uani 1 1 d . . .
W5 W 0.554947(14) 0.321802(15) -0.001739(13) 0.02329(8) Uani 1 1 d . . .
W6 W 0.554879(15) 0.230795(16) 0.103736(14) 0.02632(8) Uani 1 1 d . . .
W7 W 0.433644(14) 0.467167(16) 0.171955(14) 0.02555(8) Uani 1 1 d . . .
W8 W 0.410127(15) 0.241662(16) 0.110196(15) 0.02842(9) Uani 1 1 d . . .
W9 W 0.354681(14) 0.363234(16) 0.110936(14) 0.02578(8) Uani 1 1 d . . .
W10 W 0.416763(15) 0.320384(17) 0.206170(14) 0.02907(9) Uani 1 1 d . . .
Nd1 Nd 0.49103(2) 0.54558(2) 0.067806(18) 0.02677(11) Uani 1 1 d . . .
Si1 Si 0.49114(9) 0.35927(10) 0.10706(8) 0.0197(5) Uani 1 1 d . . .
O1 O 0.5110(3) 0.6261(3) 0.1186(3) 0.0405(18) Uani 1 1 d . . .
O2 O 0.4171(3) 0.4859(3) 0.0455(3) 0.0347(16) Uani 1 1 d . . .
O3 O 0.5302(3) 0.4636(3) 0.0289(2) 0.0319(15) Uani 1 1 d . . .
O4 O 0.4409(2) 0.5237(3) 0.1332(2) 0.0272(14) Uani 1 1 d . . .
O5 O 0.5541(3) 0.5139(3) 0.1243(2) 0.0289(14) Uani 1 1 d . . .
O6 O 0.4412(2) 0.4062(3) -0.0269(2) 0.0282(14) Uani 1 1 d . . .
O7 O 0.5578(3) 0.3837(3) -0.0342(2) 0.0311(15) Uani 1 1 d . . .
O8 O 0.3932(3) 0.4926(3) 0.2146(3) 0.0368(17) Uani 1 1 d . . .
O9 O 0.6073(3) 0.4835(3) 0.2031(2) 0.0320(15) Uani 1 1 d . . .
O10 O 0.3801(3) 0.3143(3) -0.0358(2) 0.0317(15) Uani 1 1 d . . .
O11 O 0.5943(3) 0.2809(3) -0.0352(2) 0.0317(15) Uani 1 1 d . . .
O12 O 0.4997(3) 0.4784(3) 0.2018(2) 0.0298(15) Uani 1 1 d . . .
O13 O 0.4869(2) 0.3035(3) -0.0248(2) 0.0258(14) Uani 1 1 d . . .
O14 O 0.3854(2) 0.4305(3) 0.1294(2) 0.0247(13) Uani 1 1 d . . .
O15 O 0.6012(2) 0.4133(3) 0.1260(2) 0.0238(13) Uani 1 1 d . . .
O16 O 0.3846(2) 0.3701(3) 0.0492(2) 0.0252(14) Uani 1 1 d . . .
O17 O 0.6016(2) 0.3480(3) 0.0468(2) 0.0257(14) Uani 1 1 d . . .
O18 O 0.4934(2) 0.4208(3) 0.1287(2) 0.0220(13) Uani 1 1 d . . .
O19 O 0.4937(2) 0.3623(2) 0.0494(2) 0.0210(12) Uani 1 1 d . . .
O20 O 0.2919(3) 0.3813(3) 0.1018(3) 0.0344(16) Uani 1 1 d . . .
O21 O 0.6910(3) 0.3533(3) 0.1027(2) 0.0308(15) Uani 1 1 d . . .
O22 O 0.4360(3) 0.3926(3) 0.2077(2) 0.0301(15) Uani 1 1 d . . .
O23 O 0.5481(3) 0.3848(3) 0.2078(2) 0.0261(14) Uani 1 1 d . . .
O24 O 0.4303(3) 0.2671(3) 0.0442(2) 0.0283(14) Uani 1 1 d . . .
O25 O 0.5406(2) 0.2576(3) 0.0445(2) 0.0266(14) Uani 1 1 d . . .
O26 O 0.4379(2) 0.3293(3) 0.1260(2) 0.0253(13) Uani 1 1 d . . .
O27 O 0.5405(2) 0.3219(3) 0.1258(2) 0.0251(13) Uani 1 1 d . . .
O28 O 0.3529(2) 0.3426(3) 0.1752(2) 0.0282(14) Uani 1 1 d . . .
O29 O 0.6235(2) 0.3259(3) 0.1761(2) 0.0283(14) Uani 1 1 d . . .
O30 O 0.3514(2) 0.2856(3) 0.0980(2) 0.0299(15) Uani 1 1 d . . .
O31 O 0.6220(2) 0.2649(3) 0.1022(2) 0.0267(14) Uani 1 1 d . . .
O32 O 0.4877(3) 0.2983(3) 0.2127(2) 0.0306(15) Uani 1 1 d . . .
O33 O 0.4817(2) 0.2219(3) 0.1142(2) 0.0279(14) Uani 1 1 d . . .
O34 O 0.4032(2) 0.2493(3) 0.1753(2) 0.0280(14) Uani 1 1 d . . .
O35 O 0.5622(2) 0.2346(3) 0.1731(2) 0.0280(14) Uani 1 1 d . . .
O36 O 0.3936(3) 0.3075(3) 0.2616(3) 0.0385(17) Uani 1 1 d . . .
O37 O 0.5814(3) 0.2859(3) 0.2595(3) 0.0413(18) Uani 1 1 d . . .
O38 O 0.3825(3) 0.1790(3) 0.0996(3) 0.0363(17) Uani 1 1 d . . .
O39 O 0.5719(3) 0.1643(3) 0.0945(3) 0.0350(16) Uani 1 1 d . . .
C1 C 0.4918(6) 0.6687(5) 0.1334(4) 0.051(3) Uani 1 1 d . . .
C2 C 0.4338(6) 0.6705(8) 0.1441(6) 0.082(6) Uani 1 1 d . . .
C3 C 0.5245(10) 0.7174(7) 0.1410(8) 0.109(8) Uani 1 1 d . . .
O40 O 0.0050(8) 0.4375(9) 0.0508(8) 0.167(8) Uiso 1 1 d . . .
C42 C 0.0620(13) 0.4334(14) -0.0142(12) 0.168(12) Uiso 1 1 d . . .
C43 C 0.0136(13) 0.3488(14) 0.0209(12) 0.160(12) Uiso 1 1 d . . .
C41 C 0.0255(12) 0.4067(14) 0.0203(11) 0.144(10) Uiso 1 1 d . . .
N810 N 0.3590(9) 0.0055(9) 0.4517(8) 0.057(6) Uiso 0.50 1 d PD A 1
C811 C 0.3519(9) 0.0421(9) 0.4262(7) 0.037(5) Uiso 0.50 1 d PD A 1
C812 C 0.3438(12) 0.0813(13) 0.3943(12) 0.045(7) Uiso 0.50 1 d PD A 1
N820 N 0.2816(13) 0.0752(15) 0.3292(12) 0.106(11) Uiso 0.50 1 d PD B 2
C821 C 0.3138(12) 0.0831(13) 0.3575(11) 0.068(8) Uiso 0.50 1 d PD B 2
C822 C 0.3505(18) 0.0959(19) 0.3889(16) 0.088(16) Uiso 0.50 1 d PD B 2
N101 N 0.2407(4) 0.4124(4) 0.2568(3) 0.041(2) Uiso 1 1 d . C .
C101 C 0.2737(5) 0.4496(5) 0.2254(5) 0.048(3) Uiso 1 1 d . . .
C102 C 0.2481(6) 0.5055(7) 0.2154(6) 0.067(4) Uiso 1 1 d . . .
C103 C 0.2811(9) 0.5371(9) 0.1797(8) 0.100(6) Uiso 1 1 d . . .
C104 C 0.2578(11) 0.5906(12) 0.1683(10) 0.141(10) Uiso 1 1 d . . .
C111 C 0.1860(5) 0.4041(5) 0.2363(5) 0.050(3) Uiso 1 1 d . C .
C112 C 0.1860(7) 0.3849(7) 0.1840(6) 0.078(5) Uiso 1 1 d D . .
C113 C 0.1291(7) 0.3988(15) 0.1692(11) 0.063(9) Uiso 0.50 1 d PD C 1
C114 C 0.126(2) 0.380(2) 0.1167(12) 0.102(16) Uiso 0.50 1 d PD C 1
C143 C 0.1292(7) 0.3779(13) 0.1655(9) 0.049(7) Uiso 0.50 1 d PD C 2
C144 C 0.1270(17) 0.3555(18) 0.1142(10) 0.079(11) Uiso 0.50 1 d PD C 2
C121 C 0.2708(5) 0.3587(5) 0.2590(4) 0.047(3) Uiso 1 1 d D . .
C122 C 0.2425(10) 0.3150(7) 0.2882(11) 0.043(6) Uiso 0.68(9) 1 d PD D 1
C123 C 0.2728(10) 0.2613(7) 0.2862(11) 0.046(7) Uiso 0.68(9) 1 d PD D 1
C124 C 0.2476(11) 0.2216(10) 0.3213(12) 0.060(8) Uiso 0.68(9) 1 d PD D 1
C172 C 0.2520(17) 0.3196(12) 0.2980(13) 0.024(10) Uiso 0.32(9) 1 d PD D 2
C173 C 0.2841(18) 0.2667(14) 0.303(2) 0.043(14) Uiso 0.32(9) 1 d PD D 2
C174 C 0.257(3) 0.226(2) 0.336(3) 0.066(17) Uiso 0.32(9) 1 d PD D 2
C131 C 0.2329(5) 0.4370(5) 0.3051(5) 0.049(3) Uiso 1 1 d . . .
C132 C 0.2819(6) 0.4471(6) 0.3321(5) 0.063(4) Uiso 1 1 d . D .
C133 C 0.2688(8) 0.4705(8) 0.3814(7) 0.091(6) Uiso 1 1 d . . .
C134 C 0.3182(9) 0.4818(9) 0.4112(8) 0.103(7) Uiso 1 1 d . D .
N201 N 0.2494(4) 0.2035(4) 0.0198(3) 0.043(2) Uiso 1 1 d . . .
C201 C 0.3043(5) 0.2002(5) -0.0013(5) 0.049(3) Uiso 1 1 d . E .
C202 C 0.3060(6) 0.1932(7) -0.0540(6) 0.067(4) Uiso 1 1 d . . .
C203 C 0.3629(7) 0.1841(7) -0.0686(6) 0.074(4) Uiso 1 1 d . E .
C204 C 0.3691(10) 0.1922(11) -0.1160(9) 0.124(8) Uiso 1 1 d . . .
C211 C 0.2179(6) 0.2503(6) -0.0021(5) 0.056(3) Uiso 1 1 d . E .
C212 C 0.2439(8) 0.3067(8) 0.0060(7) 0.084(5) Uiso 1 1 d . . .
C213 C 0.2045(11) 0.3537(12) -0.0119(11) 0.137(9) Uiso 1 1 d . E .
C214 C 0.2035(11) 0.3494(11) -0.0580(10) 0.132(9) Uiso 1 1 d . . .
C221 C 0.2587(9) 0.2224(14) 0.0674(9) 0.042(7) Uiso 0.53(5) 1 d PD E 1
C222 C 0.2097(8) 0.2255(13) 0.0989(7) 0.039(6) Uiso 0.53(5) 1 d PD E 1
C223 C 0.2265(9) 0.2431(14) 0.1490(7) 0.048(8) Uiso 0.53(5) 1 d PD E 1
C224 C 0.1789(9) 0.2421(14) 0.1818(10) 0.053(9) Uiso 0.53(5) 1 d PD E 1
C271 C 0.2581(10) 0.2025(16) 0.0757(11) 0.043(8) Uiso 0.47(5) 1 d PD E 2
C272 C 0.2089(11) 0.2076(19) 0.1061(10) 0.059(10) Uiso 0.47(5) 1 d PD E 2
C273 C 0.2305(13) 0.219(2) 0.1559(10) 0.065(11) Uiso 0.47(5) 1 d PD E 2
C274 C 0.1857(15) 0.215(2) 0.1919(15) 0.088(14) Uiso 0.47(5) 1 d PD E 2
C231 C 0.2162(5) 0.1534(5) 0.0098(4) 0.046(3) Uiso 1 1 d . E .
C232 C 0.2416(7) 0.1003(7) 0.0257(6) 0.075(5) Uiso 1 1 d D . .
C233 C 0.1986(11) 0.0571(9) 0.0086(13) 0.073(9) Uiso 0.50 1 d PD E 1
C234 C 0.2147(14) -0.0054(12) 0.0162(13) 0.077(9) Uiso 0.50 1 d PD E 1
C243 C 0.1981(12) 0.0554(11) 0.0361(15) 0.089(12) Uiso 0.50 1 d PD E 2
C244 C 0.2340(17) 0.0034(16) 0.0463(17) 0.106(14) Uiso 0.50 1 d PD E 2
N301 N 0.4912(5) 0.0648(5) 0.1828(4) 0.062(3) Uiso 1 1 d U . .
C301 C 0.4711(6) 0.0740(7) 0.1322(6) 0.068(4) Uiso 1 1 d U . .
C302 C 0.4229(8) 0.0415(8) 0.1215(7) 0.093(6) Uiso 1 1 d U . .
C303 C 0.4130(10) 0.0533(10) 0.0665(9) 0.120(8) Uiso 1 1 d DU . .
C304 C 0.3605(13) 0.0242(16) 0.0559(14) 0.216(16) Uiso 1 1 d DU . .
C311 C 0.5059(6) 0.0044(6) 0.1890(5) 0.060(4) Uiso 1 1 d U . .
C312 C 0.5453(6) -0.0163(6) 0.1546(5) 0.062(4) Uiso 1 1 d U . .
C313 C 0.5628(6) -0.0742(6) 0.1712(5) 0.062(4) Uiso 1 1 d U . .
C314 C 0.5177(6) -0.1156(6) 0.1723(5) 0.060(4) Uiso 1 1 d U . .
C321 C 0.5370(6) 0.1034(7) 0.1871(6) 0.067(4) Uiso 1 1 d U . .
C322 C 0.5632(9) 0.1000(9) 0.2353(8) 0.100(6) Uiso 1 1 d U . .
C323 C 0.6169(11) 0.1290(10) 0.2333(9) 0.123(8) Uiso 1 1 d U . .
C324 C 0.6537(11) 0.1036(11) 0.2023(10) 0.138(9) Uiso 1 1 d U . .
C331 C 0.4499(7) 0.0745(7) 0.2211(7) 0.083(5) Uiso 1 1 d DU . .
C332 C 0.4345(8) 0.1354(8) 0.2238(8) 0.103(6) Uiso 1 1 d DU . .
C333 C 0.3949(9) 0.1470(10) 0.2642(9) 0.122(8) Uiso 1 1 d DU . .
C334 C 0.3444(12) 0.1240(14) 0.2445(12) 0.183(13) Uiso 1 1 d DU . .

loop_
_atom_site_aniso_label
_atom_site_aniso_U_11
_atom_site_aniso_U_22
_atom_site_aniso_U_33
_atom_site_aniso_U_23
_atom_site_aniso_U_13
_atom_site_aniso_U_12
W1 0.02111(16) 0.02600(18) 0.02530(18) -0.00195(14) -0.00156(14) -0.00104(14)
W2 0.02576(18) 0.0333(2) 0.02284(18) 0.00288(15) -0.00295(14) 0.00141(16)
W3 0.01871(15) 0.02519(18) 0.02450(18) 0.00087(15) -0.00282(13) -0.00031(13)
W4 0.01672(15) 0.03017(19) 0.02488(18) -0.00084(15) -0.00237(13) 0.00199(14)
W5 0.01954(16) 0.02750(18) 0.02283(18) 0.00003(14) -0.00092(13) 0.00203(14)
W6 0.02547(18) 0.02421(18) 0.02929(19) 0.00076(15) -0.00195(15) 0.00333(14)
W7 0.02248(17) 0.02727(19) 0.02690(19) -0.00271(15) 0.00519(14) 0.00063(14)
W8 0.02463(18) 0.02518(19) 0.0354(2) 0.00223(16) -0.00298(15) -0.00395(15)
W9 0.01679(16) 0.02924(19) 0.0313(2) 0.00108(16) 0.00244(14) -0.00137(14)
W10 0.02508(18) 0.0348(2) 0.0273(2) 0.00440(16) 0.00483(15) -0.00238(16)
Nd1 0.0272(2) 0.0265(3) 0.0266(3) 0.0017(2) 0.0005(2) 0.0008(2)
Si1 0.0172(10) 0.0222(12) 0.0198(11) 0.0008(10) 0.0001(9) 0.0007(9)
O1 0.050(5) 0.037(4) 0.034(4) 0.000(3) -0.005(3) 0.002(4)
O2 0.037(4) 0.031(4) 0.035(4) 0.001(3) -0.003(3) -0.005(3)
O3 0.039(4) 0.030(4) 0.026(4) 0.001(3) 0.007(3) 0.006(3)
O4 0.021(3) 0.031(4) 0.030(3) -0.002(3) 0.005(3) -0.002(3)
O5 0.025(3) 0.033(4) 0.028(3) -0.003(3) 0.002(3) -0.001(3)
O6 0.025(3) 0.029(3) 0.031(4) 0.005(3) -0.003(3) 0.000(3)
O7 0.026(3) 0.039(4) 0.029(4) -0.004(3) -0.002(3) 0.001(3)
O8 0.031(4) 0.041(4) 0.039(4) -0.006(3) 0.008(3) 0.001(3)
O9 0.032(4) 0.033(4) 0.031(4) -0.003(3) -0.005(3) 0.001(3)
O10 0.027(3) 0.031(4) 0.037(4) 0.000(3) -0.006(3) 0.002(3)
O11 0.025(3) 0.037(4) 0.033(4) 0.000(3) 0.002(3) 0.001(3)
O12 0.032(4) 0.034(4) 0.024(3) -0.005(3) 0.003(3) -0.003(3)
O13 0.023(3) 0.026(3) 0.028(3) 0.000(3) -0.002(3) -0.002(3)
O14 0.018(3) 0.026(3) 0.030(3) -0.003(3) 0.006(2) 0.002(2)
O15 0.018(3) 0.022(3) 0.031(3) -0.002(3) 0.000(2) 0.001(2)
O16 0.020(3) 0.025(3) 0.031(4) 0.000(3) 0.001(3) -0.002(3)
O17 0.019(3) 0.037(4) 0.021(3) -0.001(3) -0.002(2) 0.004(3)
O18 0.014(3) 0.028(3) 0.023(3) 0.000(3) 0.000(2) 0.005(2)
O19 0.020(3) 0.019(3) 0.024(3) -0.003(2) -0.002(2) -0.002(2)
O20 0.022(3) 0.037(4) 0.044(4) -0.002(3) 0.003(3) 0.000(3)
O21 0.023(3) 0.041(4) 0.029(4) 0.001(3) -0.007(3) 0.002(3)
O22 0.027(3) 0.033(4) 0.030(4) 0.001(3) 0.006(3) -0.004(3)
O23 0.029(3) 0.024(3) 0.025(3) 0.001(3) -0.004(3) 0.000(3)
O24 0.031(3) 0.023(3) 0.030(4) 0.001(3) -0.005(3) -0.002(3)
O25 0.023(3) 0.026(3) 0.031(4) 0.001(3) -0.004(3) 0.000(3)
O26 0.026(3) 0.026(3) 0.024(3) 0.000(3) -0.003(3) 0.000(3)
O27 0.024(3) 0.027(3) 0.024(3) -0.002(3) 0.001(3) 0.002(3)
O28 0.021(3) 0.033(4) 0.031(4) -0.001(3) 0.006(3) 0.000(3)
O29 0.021(3) 0.037(4) 0.027(3) 0.002(3) -0.006(3) 0.001(3)
O30 0.017(3) 0.036(4) 0.036(4) 0.003(3) -0.001(3) -0.005(3)
O31 0.021(3) 0.029(3) 0.030(4) -0.003(3) -0.006(3) 0.002(3)
O32 0.031(4) 0.035(4) 0.026(3) 0.006(3) 0.001(3) -0.002(3)
O33 0.025(3) 0.027(3) 0.032(4) 0.005(3) 0.001(3) 0.001(3)
O34 0.025(3) 0.027(3) 0.033(4) 0.009(3) 0.000(3) -0.010(3)
O35 0.027(3) 0.030(4) 0.027(3) 0.009(3) -0.004(3) 0.003(3)
O36 0.035(4) 0.049(5) 0.032(4) 0.008(3) 0.007(3) -0.006(3)
O37 0.039(4) 0.053(5) 0.032(4) 0.008(4) -0.006(3) 0.002(4)
O38 0.035(4) 0.030(4) 0.044(4) 0.004(3) -0.003(3) -0.004(3)
O39 0.035(4) 0.036(4) 0.034(4) 0.000(3) -0.005(3) 0.004(3)
C1 0.073(9) 0.048(7) 0.031(6) 0.005(5) 0.000(6) 0.020(7)
C2 0.066(10) 0.116(15) 0.063(10) 0.009(10) 0.018(8) 0.052(10)
C3 0.17(2) 0.048(10) 0.115(17) -0.029(10) -0.018(15) -0.029(12)

loop_
_atom_type_symbol
_atom_type_description
_atom_type_scat_dispersion_real
_atom_type_scat_dispersion_imag
_atom_type_scat_source
C C 0.0033 0.0016 'International Tables Vol C Tables 4.2.6.8 and 6.1.1.4'
H H 0.0000 0.0000 'International Tables Vol C Tables 4.2.6.8 and 6.1.1.4'
N N 0.0061 0.0033 'International Tables Vol C Tables 4.2.6.8 and 6.1.1.4'
O O 0.0106 0.0060 'International Tables Vol C Tables 4.2.6.8 and 6.1.1.4'
Si Si 0.0817 0.0704 'International Tables Vol C Tables 4.2.6.8 and 6.1.1.4'
W W -0.8490 6.8722 'International Tables Vol C Tables 4.2.6.8 and 6.1.1.4'
Nd Nd -0.1943 3.0179 'International Tables Vol C Tables 4.2.6.8 and 6.1.1.4'

loop_
_geom_angle_atom_site_label_1
_geom_angle_atom_site_label_2
_geom_angle_atom_site_label_3
_geom_angle
_geom_angle_site_symmetry_1
_geom_angle_site_symmetry_3
O9 W1 O5 103.2(3) . .
O9 W1 O15 100.5(3) . .
O5 W1 O15 96.4(3) . .
O9 W1 O12 98.9(3) . .
O5 W1 O12 96.1(3) . .
O15 W1 O12 153.8(3) . .
O9 W1 O23 92.2(3) . .
O5 W1 O23 164.2(3) . .
O15 W1 O23 84.1(3) . .
O12 W1 O23 77.7(3) . .
O9 W1 O18 168.6(3) . .
O5 W1 O18 86.7(3) . .
O15 W1 O18 83.7(2) . .
O12 W1 O18 74.2(2) . .
O23 W1 O18 77.6(2) . .
O37 W2 O35 102.4(3) . .
O37 W2 O29 101.0(3) . .
O35 W2 O29 93.2(3) . .
O37 W2 O32 100.1(3) . .
O35 W2 O32 92.1(3) . .
O29 W2 O32 156.6(3) . .
O37 W2 O23 103.4(3) . .
O35 W2 O23 154.2(3) . .
O29 W2 O23 81.6(3) . .
O32 W2 O23 83.7(3) . .
O37 W2 O27 174.3(3) . .
O35 W2 O27 75.0(2) . .
O29 W2 O27 74.2(2) . .
O32 W2 O27 85.2(3) . .
O23 W2 O27 79.3(2) . .
O10 W3 O6 103.1(3) . .
O10 W3 O16 99.9(3) . .
O6 W3 O16 96.0(3) . .
O10 W3 O13 98.6(3) . .
O6 W3 O13 96.4(3) . .
O16 W3 O13 154.8(3) . .
O10 W3 O24 92.3(3) . .
O6 W3 O24 164.2(3) . .
O16 W3 O24 84.8(3) . .
O13 W3 O24 77.4(3) . .
O10 W3 O19 170.0(3) . .
O6 W3 O19 85.3(3) . .
O16 W3 O19 84.3(2) . .
O13 W3 O19 74.8(2) . .
O24 W3 O19 79.0(2) . .
O21 W4 O17 101.8(3) . .
O21 W4 O15 102.3(3) . .
O17 W4 O15 93.7(3) . .
O21 W4 O31 100.6(3) . .
O17 W4 O31 87.2(3) . .
O15 W4 O31 156.4(3) . .
O21 W4 O29 99.6(3) . .
O17 W4 O29 158.0(3) . .
O15 W4 O29 86.8(3) . .
O31 W4 O29 83.8(3) . .
O21 W4 O27 173.1(3) . .
O17 W4 O27 84.0(2) . .
O15 W4 O27 80.8(2) . .
O31 W4 O27 75.8(2) . .
O29 W4 O27 74.3(2) . .
O11 W5 O7 100.8(3) . .
O11 W5 O13 102.2(3) . .
O7 W5 O13 93.4(3) . .
O11 W5 O17 103.0(3) . .
O7 W5 O17 93.5(3) . .
O13 W5 O17 152.1(3) . .
O11 W5 O25 90.7(3) . .
O7 W5 O25 168.4(3) . .
O13 W5 O25 83.0(3) . .
O17 W5 O25 84.9(3) . .
O11 W5 O19 168.9(3) . .
O7 W5 O19 89.3(3) . .
O13 W5 O19 72.6(2) . .
O17 W5 O19 80.5(2) . .
O25 W5 O19 79.1(2) . .
O39 W6 O25 104.5(3) . .
O39 W6 O33 99.6(3) . .
O25 W6 O33 89.3(3) . .
O39 W6 O31 100.5(3) . .
O25 W6 O31 90.2(3) . .
O33 W6 O31 159.4(3) . .
O39 W6 O35 100.0(3) . .
O25 W6 O35 155.5(3) . .
O33 W6 O35 86.8(3) . .
O31 W6 O35 85.2(3) . .
O39 W6 O27 171.4(3) . .
O25 W6 O27 82.8(3) . .
O33 W6 O27 84.9(3) . .
O31 W6 O27 74.5(2) . .
O35 W6 O27 72.8(2) . .
O8 W7 O4 102.6(3) . .
O8 W7 O12 99.9(3) . .
O4 W7 O12 94.0(3) . .
O8 W7 O14 102.7(3) . .
O4 W7 O14 92.3(3) . .
O12 W7 O14 154.6(3) . .
O8 W7 O22 89.5(3) . .
O4 W7 O22 167.8(3) . .
O12 W7 O22 83.4(3) . .
O14 W7 O22 85.3(3) . .
O8 W7 O18 167.0(3) . .
O4 W7 O18 89.1(3) . .
O12 W7 O18 73.3(2) . .
O14 W7 O18 82.2(2) . .
O22 W7 O18 78.8(2) . .
O38 W8 O34 102.9(3) . .
O38 W8 O30 98.5(3) . .
O34 W8 O30 92.8(3) . .
O38 W8 O33 100.5(3) . .
O34 W8 O33 93.3(3) . .
O30 W8 O33 158.2(3) . .
O38 W8 O24 102.6(3) . .
O34 W8 O24 154.5(3) . .
O30 W8 O24 81.9(3) . .
O33 W8 O24 83.6(3) . .
O38 W8 O26 173.5(3) . .
O34 W8 O26 75.1(3) . .
O30 W8 O26 75.6(3) . .
O33 W8 O26 85.8(3) . .
O24 W8 O26 79.4(2) . .
O20 W9 O28 101.2(3) . .
O20 W9 O14 102.2(3) . .
O28 W9 O14 88.6(3) . .
O20 W9 O16 102.6(3) . .
O28 W9 O16 155.9(3) . .
O14 W9 O16 90.5(3) . .
O20 W9 O30 100.7(3) . .
O28 W9 O30 85.4(3) . .
O14 W9 O30 157.1(3) . .
O16 W9 O30 86.0(3) . .
O20 W9 O26 173.9(3) . .
O28 W9 O26 75.6(2) . .
O14 W9 O26 83.1(2) . .
O16 W9 O26 80.4(2) . .
O30 W9 O26 74.0(2) . .
O36 W10 O22 104.4(3) . .
O36 W10 O32 100.9(3) . .
O22 W10 O32 90.8(3) . .
O36 W10 O28 100.1(3) . .
O22 W10 O28 88.1(3) . .
O32 W10 O28 158.6(3) . .
O36 W10 O34 100.7(3) . .
O22 W10 O34 154.7(3) . .
O32 W10 O34 87.8(3) . .
O28 W10 O34 84.1(3) . .
O36 W10 O26 171.0(3) . .
O22 W10 O26 82.6(3) . .
O32 W10 O26 84.3(3) . .
O28 W10 O26 74.3(2) . .
O34 W10 O26 72.1(2) . .
O4 Nd1 O7 101.6(2) . 5_665
O4 Nd1 O6 154.4(2) . 5_665
O7 Nd1 O6 80.0(2) 5_665 5_665
O4 Nd1 O5 76.4(2) . .
O7 Nd1 O5 150.5(2) 5_665 .
O6 Nd1 O5 89.7(2) 5_665 .
O4 Nd1 O2 69.1(2) . .
O7 Nd1 O2 85.5(2) 5_665 .
O6 Nd1 O2 136.1(2) 5_665 .
O5 Nd1 O2 119.7(2) . .
O4 Nd1 O1 80.5(2) . .
O7 Nd1 O1 76.2(2) 5_665 .
O6 Nd1 O1 75.1(2) 5_665 .
O5 Nd1 O1 74.5(2) . .
O2 Nd1 O1 140.4(3) . .
O4 Nd1 O3 113.0(2) . .
O7 Nd1 O3 129.0(2) 5_665 .
O6 Nd1 O3 83.7(2) 5_665 .
O5 Nd1 O3 76.4(2) . .
O2 Nd1 O3 73.8(2) . .
O1 Nd1 O3 143.7(3) . .
O4 Nd1 O3 131.0(2) . 5_665
O7 Nd1 O3 63.7(2) 5_665 5_665
O6 Nd1 O3 72.9(2) 5_665 5_665
O5 Nd1 O3 139.1(2) . 5_665
O2 Nd1 O3 63.6(2) . 5_665
O1 Nd1 O3 131.9(2) . 5_665
O3 Nd1 O3 65.4(3) . 5_665
O18 Si1 O26 108.7(3) . .
O18 Si1 O19 109.6(3) . .
O26 Si1 O19 112.3(3) . .
O18 Si1 O27 111.3(3) . .
O26 Si1 O27 106.5(3) . .
O19 Si1 O27 108.5(3) . .
C1 O1 Nd1 141.9(9) . .
Nd1 O3 Nd1 114.6(3) . 5_665
W7 O4 Nd1 137.1(3) . .
W1 O5 Nd1 137.9(3) . .
W3 O6 Nd1 141.7(3) . 5_665
W5 O7 Nd1 145.2(4) . 5_665
W7 O12 W1 116.4(3) . .
W5 O13 W3 118.9(3) . .
W9 O14 W7 146.4(4) . .
W4 O15 W1 150.6(4) . .
W3 O16 W9 149.8(4) . .
W4 O17 W5 148.3(4) . .
Si1 O18 W1 127.2(3) . .
Si1 O18 W7 130.1(3) . .
W1 O18 W7 93.0(2) . .
Si1 O19 W3 125.3(3) . .
Si1 O19 W5 128.5(3) . .
W3 O19 W5 91.6(2) . .
W10 O22 W7 145.3(4) . .
W2 O23 W1 140.0(3) . .
W8 O24 W3 139.6(3) . .
W6 O25 W5 144.1(4) . .
Si1 O26 W8 127.6(4) . .
Si1 O26 W9 122.8(3) . .
W8 O26 W9 90.8(2) . .
Si1 O26 W10 123.4(3) . .
W8 O26 W10 91.8(2) . .
W9 O26 W10 90.0(2) . .
Si1 O27 W4 122.8(4) . .
Si1 O27 W2 126.3(3) . .
W4 O27 W2 91.6(2) . .
Si1 O27 W6 124.2(3) . .
W4 O27 W6 90.5(2) . .
W2 O27 W6 91.4(2) . .
W9 O28 W10 119.4(3) . .
W2 O29 W4 119.8(3) . .
W8 O30 W9 119.4(3) . .
W6 O31 W4 118.2(3) . .
W2 O32 W10 156.4(4) . .
W8 O33 W6 155.3(4) . .
W8 O34 W10 120.7(3) . .
W2 O35 W6 120.2(3) . .
O1 C1 C3 120.5(15) . .
O1 C1 C2 119.1(14) . .
C3 C1 C2 120.4(15) . .
O40 C41 C43 119(3) . .
O40 C41 C42 116(3) . .
C43 C41 C42 124(3) . .
N810 C811 C812 176(3) . .
N820 C821 C822 176(4) . .
C131 N101 C121 111.8(9) . .
C131 N101 C101 111.5(9) . .
C121 N101 C101 104.9(9) . .
C131 N101 C111 106.1(9) . .
C121 N101 C111 111.4(9) . .
C101 N101 C111 111.3(9) . .
N101 C101 C102 113.5(11) . .
C103 C102 C101 109.6(14) . .
C104 C103 C102 112(2) . .
N101 C111 C112 113.8(11) . .
C113 C112 C143 19.3(16) . .
C113 C112 C111 101.1(17) . .
C143 C112 C111 110.8(16) . .
C112 C113 C114 104(3) . .
C144 C143 C112 113(2) . .
N101 C121 C122 112.6(11) . .
N101 C121 C172 114.1(14) . .
C122 C121 C172 14.5(16) . .
C123 C122 C121 109.9(14) . .
C122 C123 C124 107.9(16) . .
C121 C172 C173 115(2) . .
C172 C173 C174 111(3) . .
C132 C131 N101 114.8(11) . .
C131 C132 C133 109.9(13) . .
C134 C133 C132 112.4(16) . .
C221 N201 C231 121.7(15) . .
C221 N201 C201 103.3(12) . .
C231 N201 C201 113.6(9) . .
C221 N201 C211 103.0(15) . .
C231 N201 C211 103.5(9) . .
C201 N201 C211 111.3(10) . .
C221 N201 C271 19.6(13) . .
C231 N201 C271 104.6(15) . .
C201 N201 C271 105.0(12) . .
C211 N201 C271 119.1(15) . .
C202 C201 N201 114.9(11) . .
C201 C202 C203 108.2(13) . .
C204 C203 C202 110.8(17) . .
N201 C211 C212 112.3(12) . .
C211 C212 C213 108.7(17) . .
C214 C213 C212 106(2) . .
N201 C221 C222 115.0(18) . .
C221 C222 C223 108.7(18) . .
C224 C223 C222 109.5(19) . .
C272 C271 N201 116(2) . .
C271 C272 C273 104(2) . .
C274 C273 C272 109(3) . .
N201 C231 C232 113.1(11) . .
C231 C232 C243 110.1(18) . .
C231 C232 C233 100.3(16) . .
C243 C232 C233 28.2(17) . .
C234 C233 C232 114(2) . .
C232 C243 C244 100(3) . .
C321 N301 C311 113.7(11) . .
C321 N301 C331 112.5(12) . .
C311 N301 C331 103.7(12) . .
C321 N301 C301 104.1(11) . .
C311 N301 C301 109.1(11) . .
C331 N301 C301 113.9(12) . .
C302 C301 N301 112.7(14) . .
C301 C302 C303 103.3(17) . .
C304 C303 C302 104(2) . .
C312 C311 N301 114.7(12) . .
C311 C312 C313 107.7(12) . .
C314 C313 C312 112.7(12) . .
N301 C321 C322 112.3(14) . .
C321 C322 C323 109.4(18) . .
C324 C323 C322 114(2) . .
N301 C331 C332 111.1(15) . .
C331 C332 C333 112.2(18) . .
C334 C333 C332 103(2) . .

loop_
_geom_bond_atom_site_label_1
_geom_bond_atom_site_label_2
_geom_bond_distance
_geom_bond_site_symmetry_2
W1 O9 1.712(7) .
W1 O5 1.770(7) .
W1 O15 1.917(6) .
W1 O12 1.926(7) .
W1 O23 2.229(6) .
W1 O18 2.233(6) .
W2 O37 1.717(7) .
W2 O35 1.879(7) .
W2 O29 1.893(7) .
W2 O32 1.893(7) .
W2 O23 2.051(6) .
W2 O27 2.331(6) .
W3 O10 1.725(7) .
W3 O6 1.798(7) .
W3 O16 1.906(6) .
W3 O13 1.932(6) .
W3 O24 2.216(6) .
W3 O19 2.262(6) .
W4 O21 1.713(7) .
W4 O17 1.889(6) .
W4 O15 1.897(6) .
W4 O31 1.923(6) .
W4 O29 1.940(7) .
W4 O27 2.294(6) .
W5 O11 1.714(7) .
W5 O7 1.778(7) .
W5 O13 1.920(6) .
W5 O17 1.939(6) .
W5 O25 2.086(7) .
W5 O19 2.362(6) .
W6 O39 1.708(7) .
W6 O25 1.845(6) .
W6 O33 1.917(6) .
W6 O31 1.919(6) .
W6 O35 1.985(7) .
W6 O27 2.350(6) .
W7 O8 1.716(7) .
W7 O4 1.782(7) .
W7 O12 1.919(7) .
W7 O14 1.953(6) .
W7 O22 2.094(7) .
W7 O18 2.274(6) .
W8 O38 1.721(7) .
W8 O34 1.869(7) .
W8 O30 1.888(7) .
W8 O33 1.907(6) .
W8 O24 2.045(7) .
W8 O26 2.308(6) .
W9 O20 1.694(7) .
W9 O28 1.898(7) .
W9 O14 1.903(6) .
W9 O16 1.925(6) .
W9 O30 1.941(7) .
W9 O26 2.335(6) .
W10 O36 1.714(7) .
W10 O22 1.839(7) .
W10 O32 1.911(7) .
W10 O28 1.942(7) .
W10 O34 1.984(7) .
W10 O26 2.354(6) .
Nd1 O4 2.325(6) .
Nd1 O7 2.345(7) 5_665
Nd1 O6 2.406(7) 5_665
Nd1 O5 2.410(7) .
Nd1 O2 2.483(7) .
Nd1 O1 2.500(8) .
Nd1 O3 2.507(7) .
Nd1 O3 2.815(7) 5_665
Si1 O18 1.630(7) .
Si1 O26 1.646(7) .
Si1 O19 1.644(7) .
Si1 O27 1.654(7) .
O1 C1 1.231(14) .
O3 Nd1 2.815(7) 5_665
O6 Nd1 2.406(7) 5_665
O7 Nd1 2.345(7) 5_665
C1 C3 1.48(2) .
C1 C2 1.52(2) .
O40 C41 1.27(3) .
C42 C41 1.51(4) .
C43 C41 1.45(4) .
N810 C811 1.17(2) .
C811 C812 1.34(4) .
N820 C821 1.17(3) .
C821 C822 1.34(4) .
N101 C131 1.514(16) .
N101 C121 1.530(15) .
N101 C101 1.533(16) .
N101 C111 1.534(16) .
C101 C102 1.55(2) .
C102 C103 1.53(3) .
C103 C104 1.48(3) .
C111 C112 1.56(2) .
C112 C113 1.560(18) .
C112 C143 1.563(18) .
C113 C114 1.562(19) .
C143 C144 1.561(19) .
C121 C122 1.536(14) .
C121 C172 1.543(16) .
C122 C123 1.530(15) .
C123 C124 1.540(15) .
C172 C173 1.543(17) .
C173 C174 1.543(17) .
C131 C132 1.497(19) .
C132 C133 1.55(2) .
C133 C134 1.55(3) .
N201 C221 1.45(3) .
N201 C231 1.522(16) .
N201 C201 1.536(16) .
N201 C211 1.537(17) .
N201 C271 1.61(3) .
C201 C202 1.51(2) .
C202 C203 1.54(2) .
C203 C204 1.37(3) .
C211 C212 1.55(2) .
C212 C213 1.62(3) .
C213 C214 1.32(3) .
C221 C222 1.546(16) .
C222 C223 1.550(16) .
C223 C224 1.537(17) .
C271 C272 1.538(17) .
C272 C273 1.547(17) .
C273 C274 1.543(18) .
C231 C232 1.53(2) .
C232 C243 1.60(2) .
C232 C233 1.61(2) .
C233 C234 1.60(2) .
C243 C244 1.60(2) .
N301 C321 1.52(2) .
N301 C311 1.540(19) .
N301 C331 1.54(2) .
N301 C301 1.55(2) .
C301 C302 1.50(2) .
C302 C303 1.61(3) .
C303 C304 1.556(18) .
C311 C312 1.50(2) .
C312 C313 1.56(2) .
C313 C314 1.54(2) .
C321 C322 1.53(3) .
C322 C323 1.56(3) .
C323 C324 1.43(3) .
C331 C332 1.548(19) .
C332 C333 1.562(19) .
C333 C334 1.52(2) .

loop_
_geom_torsion_atom_site_label_1
_geom_torsion_atom_site_label_2
_geom_torsion_atom_site_label_3
_geom_torsion_atom_site_label_4
_geom_torsion
_geom_torsion_site_symmetry_1
_geom_torsion_site_symmetry_4
O4 Nd1 O1 C1 -73.6(13) . .
O7 Nd1 O1 C1 30.9(13) 5_665 .
O6 Nd1 O1 C1 114.0(13) 5_665 .
O5 Nd1 O1 C1 -152.1(13) . .
O2 Nd1 O1 C1 -34.0(14) . .
O3 Nd1 O1 C1 170.3(12) . .
O3 Nd1 O1 C1 64.3(14) 5_665 .
O4 Nd1 O3 Nd1 126.1(3) . 5_665
O7 Nd1 O3 Nd1 -2.4(4) 5_665 5_665
O6 Nd1 O3 Nd1 -74.1(3) 5_665 5_665
O5 Nd1 O3 Nd1 -165.3(3) . 5_665
O2 Nd1 O3 Nd1 67.8(3) . 5_665
O1 Nd1 O3 Nd1 -128.0(4) . 5_665
O3 Nd1 O3 Nd1 0.0 5_665 5_665
O8 W7 O4 Nd1 172.1(5) . .
O12 W7 O4 Nd1 71.0(5) . .
O14 W7 O4 Nd1 -84.3(5) . .
O22 W7 O4 Nd1 -6.1(17) . .
O18 W7 O4 Nd1 -2.2(5) . .
O7 Nd1 O4 W7 159.8(5) 5_665 .
O6 Nd1 O4 W7 -109.3(6) 5_665 .
O5 Nd1 O4 W7 -50.5(5) . .
O2 Nd1 O4 W7 79.1(5) . .
O1 Nd1 O4 W7 -126.6(5) . .
O3 Nd1 O4 W7 18.1(6) . .
O3 Nd1 O4 W7 94.7(5) 5_665 .
O9 W1 O5 Nd1 -159.9(5) . .
O15 W1 O5 Nd1 97.7(5) . .
O12 W1 O5 Nd1 -59.3(5) . .
O23 W1 O5 Nd1 6.7(14) . .
O18 W1 O5 Nd1 14.4(5) . .
O4 Nd1 O5 W1 43.2(5) . .
O7 Nd1 O5 W1 132.7(5) 5_665 .
O6 Nd1 O5 W1 -158.5(5) 5_665 .
O2 Nd1 O5 W1 -12.8(6) . .
O1 Nd1 O5 W1 126.9(5) . .
O3 Nd1 O5 W1 -74.9(5) . .
O3 Nd1 O5 W1 -95.6(5) 5_665 .
O10 W3 O6 Nd1 -112.8(6) . 5_665
O16 W3 O6 Nd1 145.6(5) . 5_665
O13 W3 O6 Nd1 -12.4(6) . 5_665
O24 W3 O6 Nd1 53.3(13) . 5_665
O19 W3 O6 Nd1 61.8(5) . 5_665
O11 W5 O7 Nd1 131.2(6) . 5_665
O13 W5 O7 Nd1 28.1(6) . 5_665
O17 W5 O7 Nd1 -124.9(6) . 5_665
O25 W5 O7 Nd1 -43.4(18) . 5_665
O19 W5 O7 Nd1 -44.5(6) . 5_665
O8 W7 O12 W1 -176.2(4) . .
O4 W7 O12 W1 -72.6(4) . .
O14 W7 O12 W1 31.3(9) . .
O22 W7 O12 W1 95.5(4) . .
O18 W7 O12 W1 15.3(3) . .
O9 W1 O12 W7 173.8(4) . .
O5 W1 O12 W7 69.3(4) . .
O15 W1 O12 W7 -48.9(8) . .
O23 W1 O12 W7 -95.9(4) . .
O18 W1 O12 W7 -15.5(3) . .
O11 W5 O13 W3 -177.5(4) . .
O7 W5 O13 W3 -75.6(4) . .
O17 W5 O13 W3 28.5(8) . .
O25 W5 O13 W3 93.4(4) . .
O19 W5 O13 W3 12.6(3) . .
O10 W3 O13 W5 174.7(4) . .
O6 W3 O13 W5 70.3(4) . .
O16 W3 O13 W5 -48.5(8) . .
O24 W3 O13 W5 -94.9(4) . .
O19 W3 O13 W5 -13.1(3) . .
O20 W9 O14 W7 138.5(6) . .
O28 W9 O14 W7 37.4(6) . .
O16 W9 O14 W7 -118.5(6) . .
O30 W9 O14 W7 -37.5(11) . .
O26 W9 O14 W7 -38.3(6) . .
O8 W7 O14 W9 -98.0(6) . .
O4 W7 O14 W9 158.5(6) . .
O12 W7 O14 W9 54.3(10) . .
O22 W7 O14 W9 -9.5(6) . .
O18 W7 O14 W9 69.8(6) . .
O21 W4 O15 W1 -132.8(7) . .
O17 W4 O15 W1 124.3(7) . .
O31 W4 O15 W1 32.7(12) . .
O29 W4 O15 W1 -33.7(7) . .
O27 W4 O15 W1 40.9(7) . .
O9 W1 O15 W4 98.4(7) . .
O5 W1 O15 W4 -156.8(7) . .
O12 W1 O15 W4 -38.7(11) . .
O23 W1 O15 W4 7.2(7) . .
O18 W1 O15 W4 -70.9(7) . .
O10 W3 O16 W9 99.3(7) . .
O6 W3 O16 W9 -156.3(7) . .
O13 W3 O16 W9 -37.3(11) . .
O24 W3 O16 W9 7.9(7) . .
O19 W3 O16 W9 -71.6(7) . .
O20 W9 O16 W3 -134.7(7) . .
O28 W9 O16 W3 34.9(12) . .
O14 W9 O16 W3 122.7(7) . .
O30 W9 O16 W3 -34.6(7) . .
O26 W9 O16 W3 39.8(7) . .
O21 W4 O17 W5 141.7(7) . .
O15 W4 O17 W5 -114.8(7) . .
O31 W4 O17 W5 41.5(7) . .
O29 W4 O17 W5 -24.3(13) . .
O27 W4 O17 W5 -34.5(7) . .
O11 W5 O17 W4 -101.3(7) . .
O7 W5 O17 W4 156.8(7) . .
O13 W5 O17 W4 52.7(10) . .
O25 W5 O17 W4 -11.8(7) . .
O19 W5 O17 W4 68.0(7) . .
O26 Si1 O18 W1 130.4(4) . .
O19 Si1 O18 W1 -106.6(4) . .
O27 Si1 O18 W1 13.4(5) . .
O26 Si1 O18 W7 -5.9(5) . .
O19 Si1 O18 W7 117.1(4) . .
O27 Si1 O18 W7 -122.9(4) . .
O9 W1 O18 Si1 -82.8(15) . .
O5 W1 O18 Si1 126.3(5) . .
O15 W1 O18 Si1 29.5(4) . .
O12 W1 O18 Si1 -136.4(5) . .
O23 W1 O18 Si1 -55.8(4) . .
O9 W1 O18 W7 65.3(15) . .
O5 W1 O18 W7 -85.7(3) . .
O15 W1 O18 W7 177.5(3) . .
O12 W1 O18 W7 11.7(3) . .
O23 W1 O18 W7 92.2(2) . .
O8 W7 O18 Si1 74.7(14) . .
O4 W7 O18 Si1 -130.8(5) . .
O12 W7 O18 Si1 134.8(5) . .
O14 W7 O18 Si1 -38.3(4) . .
O22 W7 O18 Si1 48.4(4) . .
O8 W7 O18 W1 -71.9(13) . .
O4 W7 O18 W1 82.7(3) . .
O12 W7 O18 W1 -11.7(2) . .
O14 W7 O18 W1 175.1(3) . .
O22 W7 O18 W1 -98.2(3) . .
O18 Si1 O19 W3 -110.9(4) . .
O26 Si1 O19 W3 10.0(5) . .
O27 Si1 O19 W3 127.4(4) . .
O18 Si1 O19 W5 121.8(4) . .
O26 Si1 O19 W5 -117.3(4) . .
O27 Si1 O19 W5 0.1(5) . .
O10 W3 O19 Si1 -82.1(17) . .
O6 W3 O19 Si1 129.9(4) . .
O16 W3 O19 Si1 33.4(4) . .
O13 W3 O19 Si1 -132.2(5) . .
O24 W3 O19 Si1 -52.4(4) . .
O10 W3 O19 W5 59.3(17) . .
O6 W3 O19 W5 -88.6(3) . .
O16 W3 O19 W5 174.9(3) . .
O13 W3 O19 W5 9.3(2) . .
O24 W3 O19 W5 89.0(2) . .
O11 W5 O19 Si1 66.7(15) . .
O7 W5 O19 Si1 -136.2(4) . .
O13 W5 O19 Si1 130.1(5) . .
O17 W5 O19 Si1 -42.5(4) . .
O25 W5 O19 Si1 44.0(4) . .
O11 W5 O19 W3 -72.8(15) . .
O7 W5 O19 W3 84.3(3) . .
O13 W5 O19 W3 -9.4(2) . .
O17 W5 O19 W3 178.0(3) . .
O25 W5 O19 W3 -95.4(2) . .
O36 W10 O22 W7 -135.3(6) . .
O32 W10 O22 W7 123.2(6) . .
O28 W10 O22 W7 -35.4(6) . .
O34 W10 O22 W7 36.6(11) . .
O26 W10 O22 W7 39.0(6) . .
O8 W7 O22 W10 111.6(7) . .
O4 W7 O22 W10 -70.2(16) . .
O12 W7 O22 W10 -148.4(7) . .
O14 W7 O22 W10 8.8(6) . .
O18 W7 O22 W10 -74.1(6) . .
O37 W2 O23 W1 139.0(5) . .
O35 W2 O23 W1 -40.4(9) . .
O29 W2 O23 W1 39.6(5) . .
O32 W2 O23 W1 -122.1(5) . .
O27 W2 O23 W1 -35.8(5) . .
O9 W1 O23 W2 -110.5(5) . .
O5 W1 O23 W2 82.5(11) . .
O15 W1 O23 W2 -10.2(5) . .
O12 W1 O23 W2 150.9(5) . .
O18 W1 O23 W2 74.7(5) . .
O38 W8 O24 W3 136.4(5) . .
O34 W8 O24 W3 -40.0(9) . .
O30 W8 O24 W3 39.5(5) . .
O33 W8 O24 W3 -124.2(5) . .
O26 W8 O24 W3 -37.3(5) . .
O10 W3 O24 W8 -109.7(5) . .
O6 W3 O24 W8 83.8(12) . .
O16 W3 O24 W8 -10.0(5) . .
O13 W3 O24 W8 151.9(5) . .
O19 W3 O24 W8 75.2(5) . .
O39 W6 O25 W5 -131.5(6) . .
O33 W6 O25 W5 128.9(6) . .
O31 W6 O25 W5 -30.5(6) . .
O35 W6 O25 W5 48.3(10) . .
O27 W6 O25 W5 43.9(6) . .
O11 W5 O25 W6 106.9(6) . .
O7 W5 O25 W6 -78.4(15) . .
O13 W5 O25 W6 -150.9(6) . .
O17 W5 O25 W6 4.0(6) . .
O19 W5 O25 W6 -77.3(6) . .
O18 Si1 O26 W8 -179.1(4) . .
O19 Si1 O26 W8 59.5(5) . .
O27 Si1 O26 W8 -59.1(5) . .
O18 Si1 O26 W9 59.7(5) . .
O19 Si1 O26 W9 -61.7(5) . .
O27 Si1 O26 W9 179.7(4) . .
O18 Si1 O26 W10 -55.5(5) . .
O19 Si1 O26 W10 -176.8(3) . .
O27 Si1 O26 W10 64.6(5) . .
O38 W8 O26 Si1 -155(2) . .
O34 W8 O26 Si1 132.3(5) . .
O30 W8 O26 Si1 -130.8(5) . .
O33 W8 O26 Si1 37.7(4) . .
O24 W8 O26 Si1 -46.5(4) . .
O38 W8 O26 W9 -21(3) . .
O34 W8 O26 W9 -93.7(3) . .
O30 W8 O26 W9 3.2(2) . .
O33 W8 O26 W9 171.7(3) . .
O24 W8 O26 W9 87.5(2) . .
O38 W8 O26 W10 69(3) . .
O34 W8 O26 W10 -3.7(2) . .
O30 W8 O26 W10 93.2(3) . .
O33 W8 O26 W10 -98.3(3) . .
O24 W8 O26 W10 177.5(3) . .
O20 W9 O26 Si1 165(3) . .
O28 W9 O26 Si1 -136.5(5) . .
O14 W9 O26 Si1 -46.2(4) . .
O16 W9 O26 Si1 45.6(4) . .
O30 W9 O26 Si1 134.1(5) . .
O20 W9 O26 W8 28(3) . .
O28 W9 O26 W8 86.2(3) . .
O14 W9 O26 W8 176.5(3) . .
O16 W9 O26 W8 -91.7(2) . .
O30 W9 O26 W8 -3.2(2) . .
O20 W9 O26 W10 -64(3) . .
O28 W9 O26 W10 -5.6(2) . .
O14 W9 O26 W10 84.7(2) . .
O16 W9 O26 W10 176.5(3) . .
O30 W9 O26 W10 -95.0(3) . .
O36 W10 O26 Si1 -171.9(18) . .
O22 W10 O26 Si1 45.9(4) . .
O32 W10 O26 Si1 -45.7(4) . .
O28 W10 O26 Si1 136.0(5) . .
O34 W10 O26 Si1 -135.2(5) . .
O36 W10 O26 W8 -33(2) . .
O22 W10 O26 W8 -175.4(3) . .
O32 W10 O26 W8 93.1(3) . .
O28 W10 O26 W8 -85.3(3) . .
O34 W10 O26 W8 3.5(2) . .
O36 W10 O26 W9 58(2) . .
O22 W10 O26 W9 -84.6(3) . .
O32 W10 O26 W9 -176.2(3) . .
O28 W10 O26 W9 5.5(2) . .
O34 W10 O26 W9 94.3(3) . .
O18 Si1 O27 W4 -62.5(5) . .
O26 Si1 O27 W4 179.2(4) . .
O19 Si1 O27 W4 58.1(5) . .
O18 Si1 O27 W2 58.4(5) . .
O26 Si1 O27 W2 -59.9(5) . .
O19 Si1 O27 W2 179.0(4) . .
O18 Si1 O27 W6 -179.2(3) . .
O26 Si1 O27 W6 62.5(5) . .
O19 Si1 O27 W6 -58.6(5) . .
O21 W4 O27 Si1 162(2) . .
O17 W4 O27 Si1 -50.2(4) . .
O15 W4 O27 Si1 44.6(4) . .
O31 W4 O27 Si1 -138.8(5) . .
O29 W4 O27 Si1 133.8(5) . .
O21 W4 O27 W2 26(2) . .
O17 W4 O27 W2 173.6(3) . .
O15 W4 O27 W2 -91.6(3) . .
O31 W4 O27 W2 85.0(3) . .
O29 W4 O27 W2 -2.4(2) . .
O21 W4 O27 W6 -66(2) . .
O17 W4 O27 W6 82.2(3) . .
O15 W4 O27 W6 176.9(3) . .
O31 W4 O27 W6 -6.5(2) . .
O29 W4 O27 W6 -93.9(3) . .
O37 W2 O27 Si1 -165(3) . .
O35 W2 O27 Si1 130.9(5) . .
O29 W2 O27 Si1 -131.3(5) . .
O32 W2 O27 Si1 37.4(5) . .
O23 W2 O27 Si1 -47.0(4) . .
O37 W2 O27 W4 -31(3) . .
O35 W2 O27 W4 -95.3(3) . .
O29 W2 O27 W4 2.5(2) . .
O32 W2 O27 W4 171.2(3) . .
O23 W2 O27 W4 86.7(2) . .
O37 W2 O27 W6 59(3) . .
O35 W2 O27 W6 -4.8(2) . .
O29 W2 O27 W6 93.0(3) . .
O32 W2 O27 W6 -98.3(3) . .
O23 W2 O27 W6 177.2(3) . .
O39 W6 O27 Si1 -166.3(19) . .
O25 W6 O27 Si1 45.6(4) . .
O33 W6 O27 Si1 -44.3(4) . .
O31 W6 O27 Si1 137.8(5) . .
O35 W6 O27 Si1 -132.5(5) . .
O39 W6 O27 W4 62(2) . .
O25 W6 O27 W4 -85.7(3) . .
O33 W6 O27 W4 -175.6(3) . .
O31 W6 O27 W4 6.5(2) . .
O35 W6 O27 W4 96.2(3) . .
O39 W6 O27 W2 -29(2) . .
O25 W6 O27 W2 -177.3(3) . .
O33 W6 O27 W2 92.8(3) . .
O31 W6 O27 W2 -85.1(3) . .
O35 W6 O27 W2 4.6(2) . .
O20 W9 O28 W10 -177.5(4) . .
O14 W9 O28 W10 -75.4(4) . .
O16 W9 O28 W10 12.9(9) . .
O30 W9 O28 W10 82.5(4) . .
O26 W9 O28 W10 7.8(3) . .
O36 W10 O28 W9 179.4(4) . .
O22 W10 O28 W9 75.0(4) . .
O32 W10 O28 W9 -12.4(10) . .
O34 W10 O28 W9 -80.8(4) . .
O26 W10 O28 W9 -7.8(3) . .
O37 W2 O29 W4 173.4(4) . .
O35 W2 O29 W4 70.1(4) . .
O32 W2 O29 W4 -32.7(10) . .
O23 W2 O29 W4 -84.5(4) . .
O27 W2 O29 W4 -3.4(3) . .
O21 W4 O29 W2 -173.3(4) . .
O17 W4 O29 W2 -7.1(10) . .
O15 W4 O29 W2 84.8(4) . .
O31 W4 O29 W2 -73.6(4) . .
O27 W4 O29 W2 3.4(3) . .
O38 W8 O30 W9 172.9(4) . .
O34 W8 O30 W9 69.4(4) . .
O33 W8 O30 W9 -36.7(10) . .
O24 W8 O30 W9 -85.5(4) . .
O26 W8 O30 W9 -4.4(3) . .
O20 W9 O30 W8 -172.4(4) . .
O28 W9 O30 W8 -71.8(4) . .
O14 W9 O30 W8 3.7(10) . .
O16 W9 O30 W8 85.6(4) . .
O26 W9 O30 W8 4.4(3) . .
O39 W6 O31 W4 178.4(4) . .
O25 W6 O31 W4 73.6(4) . .
O33 W6 O31 W4 -14.8(10) . .
O35 W6 O31 W4 -82.3(4) . .
O27 W6 O31 W4 -8.8(3) . .
O21 W4 O31 W6 -177.0(4) . .
O17 W4 O31 W6 -75.6(4) . .
O15 W4 O31 W6 17.3(9) . .
O29 W4 O31 W6 84.3(4) . .
O27 W4 O31 W6 9.0(3) . .
O37 W2 O32 W10 138.2(10) . .
O35 W2 O32 W10 -118.8(10) . .
O29 W2 O32 W10 -15.8(16) . .
O23 W2 O32 W10 35.7(10) . .
O27 W2 O32 W10 -44.0(10) . .
O36 W10 O32 W2 -140.1(10) . .
O22 W10 O32 W2 -35.2(10) . .
O28 W10 O32 W2 51.7(15) . .
O34 W10 O32 W2 119.5(10) . .
O26 W10 O32 W2 47.3(10) . .
O38 W8 O33 W6 140.1(10) . .
O34 W8 O33 W6 -116.1(10) . .
O30 W8 O33 W6 -10.1(16) . .
O24 W8 O33 W6 38.5(10) . .
O26 W8 O33 W6 -41.3(10) . .
O39 W6 O33 W8 -143.2(10) . .
O25 W6 O33 W8 -38.6(10) . .
O31 W6 O33 W8 50.0(15) . .
O35 W6 O33 W8 117.2(10) . .
O27 W6 O33 W8 44.2(10) . .
O38 W8 O34 W10 -168.6(4) . .
O30 W8 O34 W10 -69.2(4) . .
O33 W8 O34 W10 89.8(4) . .
O24 W8 O34 W10 7.8(9) . .
O26 W8 O34 W10 5.1(3) . .
O36 W10 O34 W8 169.5(4) . .
O22 W10 O34 W8 -2.5(9) . .
O32 W10 O34 W8 -89.8(4) . .
O28 W10 O34 W8 70.3(4) . .
O26 W10 O34 W8 -5.1(3) . .
O37 W2 O35 W6 -168.1(4) . .
O29 W2 O35 W6 -66.1(4) . .
O32 W2 O35 W6 91.1(4) . .
O23 W2 O35 W6 11.3(9) . .
O27 W2 O35 W6 6.6(3) . .
O39 W6 O35 W2 168.5(4) . .
O25 W6 O35 W2 -11.3(9) . .
O33 W6 O35 W2 -92.3(4) . .
O31 W6 O35 W2 68.6(4) . .
O27 W6 O35 W2 -6.6(3) . .
Nd1 O1 C1 C3 -145.9(13) . .
Nd1 O1 C1 C2 34.2(19) . .
C131 N101 C101 C102 -63.0(14) . .
C121 N101 C101 C102 175.8(11) . .
C111 N101 C101 C102 55.3(14) . .
N101 C101 C102 C103 -174.0(13) . .
C101 C102 C103 C104 179.1(18) . .
C131 N101 C111 C112 173.6(11) . .
C121 N101 C111 C112 -64.5(14) . .
C101 N101 C111 C112 52.2(14) . .
N101 C111 C112 C113 -162.1(17) . .
N101 C111 C112 C143 -179.5(16) . .
C143 C112 C113 C114 -57(5) . .
C111 C112 C113 C114 -180(3) . .
C113 C112 C143 C144 121(7) . .
C111 C112 C143 C144 -177(2) . .
C131 N101 C121 C122 60.8(19) . .
C101 N101 C121 C122 -178.2(17) . .
C111 N101 C121 C122 -57.7(19) . .
C131 N101 C121 C172 45(3) . .
C101 N101 C121 C172 166(2) . .
C111 N101 C121 C172 -73(3) . .
N101 C121 C122 C123 176.2(14) . .
C172 C121 C122 C123 -85(6) . .
C121 C122 C123 C124 172(2) . .
N101 C121 C172 C173 -176(3) . .
C122 C121 C172 C173 96(7) . .
C121 C172 C173 C174 -170(4) . .
C121 N101 C131 C132 56.9(14) . .
C101 N101 C131 C132 -60.2(14) . .
C111 N101 C131 C132 178.5(11) . .
N101 C131 C132 C133 -178.2(12) . .
C131 C132 C133 C134 179.9(15) . .
C221 N201 C201 C202 -167.4(18) . .
C231 N201 C201 C202 58.8(14) . .
C211 N201 C201 C202 -57.5(15) . .
C271 N201 C201 C202 172.5(17) . .
N201 C201 C202 C203 -173.5(11) . .
C201 C202 C203 C204 -163.5(17) . .
C221 N201 C211 C212 50.0(17) . .
C231 N201 C211 C212 177.6(12) . .
C201 N201 C211 C212 -60.1(15) . .
C271 N201 C211 C212 62.2(19) . .
N201 C211 C212 C213 -172.4(15) . .
C211 C212 C213 C214 -70(3) . .
C231 N201 C221 C222 -47(3) . .
C201 N201 C221 C222 -175.6(19) . .
C211 N201 C221 C222 68(2) . .
C271 N201 C221 C222 -78(4) . .
N201 C221 C222 C223 177(2) . .
C221 C222 C223 C224 -176(2) . .
C221 N201 C271 C272 90(5) . .
C231 N201 C271 C272 -62(3) . .
C201 N201 C271 C272 178(2) . .
C211 N201 C271 C272 52(3) . .
N201 C271 C272 C273 -167(3) . .
C271 C272 C273 C274 -170(3) . .
C221 N201 C231 C232 -69.1(19) . .
C201 N201 C231 C232 55.4(14) . .
C211 N201 C231 C232 176.2(12) . .
C271 N201 C231 C232 -58.5(16) . .
N201 C231 C232 C243 155(2) . .
N201 C231 C232 C233 -177.9(17) . .
C231 C232 C233 C234 175(3) . .
C243 C232 C233 C234 -71(4) . .
C231 C232 C243 C244 174(2) . .
C233 C232 C243 C244 100(5) . .
C321 N301 C301 C302 -176.5(14) . .
C311 N301 C301 C302 61.8(17) . .
C331 N301 C301 C302 -53.6(18) . .
N301 C301 C302 C303 -174.9(15) . .
C301 C302 C303 C304 -175(2) . .
C321 N301 C311 C312 -59.0(17) . .
C331 N301 C311 C312 178.5(13) . .
C301 N301 C311 C312 56.7(16) . .
N301 C311 C312 C313 170.1(12) . .
C311 C312 C313 C314 61.7(16) . .
C311 N301 C321 C322 -60.6(18) . .
C331 N301 C321 C322 57.0(18) . .
C301 N301 C321 C322 -179.3(14) . .
N301 C321 C322 C323 166.0(16) . .
C321 C322 C323 C324 -64(3) . .
C321 N301 C331 C332 50.6(19) . .
C311 N301 C331 C332 173.9(14) . .
C301 N301 C331 C332 -67.6(19) . .
N301 C331 C332 C333 -176.8(16) . .
C331 C332 C333 C334 -75(3) . .
